data_2202158
loop_
_publ_author_name
'Yan Zheng'
'Hai-Bo Liu'

_publ_section_title
;
 2,2'-[1,2-Phenylenebis(methylenethio)]bis(5-methyl-1,3,4-thiadiazole)
;
_journal_issue 1
_journal_name_full 'Acta Crystallographica Section E'
_journal_page_first o34
_journal_page_last o35
_journal_paper_doi 10.1107/S1600536802021761
_journal_volume 59
_journal_year 2003
_chemical_formula_iupac 'C14 H14 N4 S4'
_chemical_formula_moiety 'C14 H14 N4 S4'
_chemical_formula_sum 'C14 H14 N4 S4'
_chemical_formula_weight 366.53
_chemical_melting_point .387E-305
_chemical_name_systematic
;
2,2'-[1,2-phenylenebis(methylenethio)]bis[5-methyl-1,3,4-thiadiazole]
;
_space_group_IT_number 15
_symmetry_cell_setting monoclinic
_symmetry_space_group_name_Hall '-C 2yc'
_symmetry_space_group_name_H-M 'C 1 2/c 1'
_cell_angle_alpha 90.00
_cell_angle_beta 114.764(8)
_cell_angle_gamma 90.00
_cell_formula_units_Z 4
_cell_length_a 18.100(10)
_cell_length_b 9.239(5)
_cell_length_c 11.216(6)
_cell_measurement_reflns_used 774
_cell_measurement_temperature 293(2)
_cell_measurement_theta_max 26.33
_cell_measurement_theta_min 2.48
_cell_volume 1703.1(16)
_computing_cell_refinement SMART
_computing_data_collection 'SMART (Bruker, 1998)'
_computing_data_reduction 'SAINT (Bruker, 1998)'
_computing_molecular_graphics 'SHELXTL (Bruker, 1998)'
_computing_publication_material SHELXTL
_computing_structure_refinement 'SHELXL97 (Sheldrick, 1997)'
_computing_structure_solution 'SHELXS97 (Sheldrick, 1997)'
_diffrn_ambient_temperature 293(2)
_diffrn_measured_fraction_theta_full 0.997
_diffrn_measured_fraction_theta_max 0.997
_diffrn_measurement_device_type 'Bruker SMART CCD area-detector'
_diffrn_measurement_method '\f and \w'
_diffrn_radiation_monochromator graphite
_diffrn_radiation_source 'fine-focus sealed tube'
_diffrn_radiation_type MoK\a
_diffrn_radiation_wavelength 0.71073
_diffrn_reflns_av_R_equivalents 0.0000
_diffrn_reflns_av_sigmaI/netI 0.0192
_diffrn_reflns_limit_h_max 19
_diffrn_reflns_limit_h_min -21
_diffrn_reflns_limit_k_max 10
_diffrn_reflns_limit_k_min -11
_diffrn_reflns_limit_l_max 13
_diffrn_reflns_limit_l_min -13
_diffrn_reflns_number 2152
_diffrn_reflns_theta_full 25.01
_diffrn_reflns_theta_max 25.01
_diffrn_reflns_theta_min 2.48
_diffrn_standards_decay_% 0
_diffrn_standards_interval_time 0
_diffrn_standards_number 0
_exptl_absorpt_coefficient_mu 0.558
_exptl_absorpt_correction_T_max 0.897
_exptl_absorpt_correction_T_min 0.851
_exptl_absorpt_correction_type empirical
_exptl_absorpt_process_details 'multi-scan (SADABS; Sheldrick, 1996; Blessing, 1995)'
_exptl_crystal_colour colorless
_exptl_crystal_density_diffrn 1.429
_exptl_crystal_density_method 'not measured'
_exptl_crystal_description block
_exptl_crystal_F_000 760
_exptl_crystal_size_max 0.30
_exptl_crystal_size_mid 0.25
_exptl_crystal_size_min 0.20
_refine_diff_density_max 0.159
_refine_diff_density_min -0.265
_refine_ls_extinction_method none
_refine_ls_goodness_of_fit_ref 1.081
_refine_ls_hydrogen_treatment constr
_refine_ls_matrix_type full
_refine_ls_number_parameters 101
_refine_ls_number_reflns 1497
_refine_ls_number_restraints 0
_refine_ls_restrained_S_all 1.081
_refine_ls_R_factor_all 0.0395
_refine_ls_R_factor_gt 0.0291
_refine_ls_shift/su_max 0.002
_refine_ls_shift/su_mean <0.001
_refine_ls_structure_factor_coef Fsqd
_refine_ls_weighting_details 'calc w = 1/[\s^2^(Fo^2^)+(0.0345P)^2^+1.2785P] where P = (Fo^2^+2Fc^2^)/3'
_refine_ls_weighting_scheme calc
_refine_ls_wR_factor_ref 0.0780
_reflns_number_gt 1242
_reflns_number_total 1497
_reflns_threshold_expression I>2\s(I)
_cod_data_source_file su6006.cif
_cod_data_source_block I
_cod_depositor_comments
;
The following automatic conversions were performed:
'_symmetry_cell_setting' value 'Monoclinic' changed to 'monoclinic'
according to '/home/saulius/struct/CIF-dictionaries/cif_core.dic'
dictionary named 'cif_core.dic' version 2.4.1 from 2010-06-29.

Automatic conversion script
Id: cif_fix_enum 1527 2010-12-29 10:47:43Z saulius 

The following automatic conversions were performed:

'_symmetry_cell_setting' value 'Monoclinic' changed to 'monoclinic'
according to /home/saulius/struct/CIF-dictionaries/cif_core.dic
dictionary named 'cif_core.dic' version 2.4.1 from 2010-06-29.

Automatic conversion script
Id: cif_fix_values 1715 2011-07-08 13:25:40Z adriana 
;
_cod_original_cell_volume 1703.3(16)
_cod_original_sg_symbol_H-M 'C 2/c'
_cod_database_code 2202158
_cod_database_fobs_code 2202158

loop_
_symmetry_equiv_pos_as_xyz
'x, y, z'
'-x, y, -z+1/2'
'x+1/2, y+1/2, z'
'-x+1/2, y+1/2, -z+1/2'
'-x, -y, -z'
'x, -y, z-1/2'
'-x+1/2, -y+1/2, -z'
'x+1/2, -y+1/2, z-1/2'

loop_
_atom_site_label
_atom_site_fract_x
_atom_site_fract_y
_atom_site_fract_z
_atom_site_U_iso_or_equiv
_atom_site_adp_type
_atom_site_calc_flag
_atom_site_refinement_flags
_atom_site_occupancy
_atom_site_disorder_assembly
_atom_site_disorder_group
_atom_site_type_symbol
C1 0.21874(17) 0.7285(3) 1.1845(3) 0.0698(7) Uani d . 1 . . C
H1A 0.2591 0.7676 1.1591 0.105 Uiso calc R 1 . . H
H1B 0.2430 0.7084 1.2770 0.105 Uiso calc R 1 . . H
H1C 0.1755 0.7973 1.1651 0.105 Uiso calc R 1 . . H
C2 0.18541(12) 0.5917(2) 1.1105(2) 0.0455(5) Uani d . 1 . . C
C3 0.11765(12) 0.3706(2) 1.01993(18) 0.0389(5) Uani d . 1 . . C
C4 0.08644(13) 0.1441(2) 0.8508(2) 0.0443(5) Uani d . 1 . . C
H4A 0.0723 0.2155 0.7813 0.053 Uiso calc R 1 . . H
H4B 0.1445 0.1261 0.8853 0.053 Uiso calc R 1 . . H
C5 0.04034(11) 0.0062(2) 0.79752(18) 0.0370(4) Uani d . 1 . . C
C6 0.07878(13) -0.1252(2) 0.8447(2) 0.0439(5) Uani d . 1 . . C
H6 0.1320 -0.1260 0.9088 0.053 Uiso calc R 1 . . H
C7 0.03924(13) -0.2548(2) 0.7977(2) 0.0483(5) Uani d . 1 . . C
H7 0.0657 -0.3419 0.8307 0.058 Uiso calc R 1 . . H
N1 0.20691(11) 0.5378(2) 1.02379(19) 0.0521(5) Uani d . 1 . . N
N2 0.16765(10) 0.40861(19) 0.97010(17) 0.0471(4) Uani d . 1 . . N
S1 0.11313(4) 0.48919(6) 1.13513(6) 0.05008(19) Uani d . 1 . . S
S2 0.06020(4) 0.21166(6) 0.98111(6) 0.05084(19) Uani d . 1 . . S

loop_
_atom_site_aniso_label
_atom_site_aniso_U_11
_atom_site_aniso_U_22
_atom_site_aniso_U_33
_atom_site_aniso_U_12
_atom_site_aniso_U_13
_atom_site_aniso_U_23
C1 0.0786(18) 0.0645(16) 0.0708(17) -0.0309(14) 0.0358(14) -0.0233(13)
C2 0.0421(11) 0.0476(12) 0.0439(11) -0.0077(9) 0.0152(10) -0.0027(9)
C3 0.0390(11) 0.0389(11) 0.0357(10) -0.0003(8) 0.0127(9) 0.0009(8)
C4 0.0430(11) 0.0486(12) 0.0458(11) -0.0064(9) 0.0232(9) -0.0066(10)
C5 0.0394(10) 0.0398(11) 0.0382(10) -0.0017(8) 0.0225(8) -0.0028(8)
C6 0.0419(11) 0.0508(13) 0.0407(11) 0.0073(9) 0.0189(9) 0.0022(9)
C7 0.0669(14) 0.0389(11) 0.0474(12) 0.0111(10) 0.0320(10) 0.0060(9)
N1 0.0465(10) 0.0546(11) 0.0581(11) -0.0137(9) 0.0248(9) -0.0098(9)
N2 0.0447(10) 0.0478(10) 0.0507(10) -0.0073(8) 0.0220(9) -0.0064(8)
S1 0.0599(4) 0.0463(3) 0.0534(3) -0.0122(3) 0.0328(3) -0.0101(2)
S2 0.0630(4) 0.0460(3) 0.0542(3) -0.0161(3) 0.0350(3) -0.0114(2)

loop_
_atom_type_symbol
_atom_type_description
_atom_type_scat_dispersion_real
_atom_type_scat_dispersion_imag
_atom_type_scat_source
C C 0.0033 0.0016 'International Tables Vol C Tables 4.2.6.8 and 6.1.1.4'
H H 0.0000 0.0000 'International Tables Vol C Tables 4.2.6.8 and 6.1.1.4'
N N 0.0061 0.0033 'International Tables Vol C Tables 4.2.6.8 and 6.1.1.4'
S S 0.1246 0.1234 'International Tables Vol C Tables 4.2.6.8 and 6.1.1.4'

loop_
_geom_angle_atom_site_label_1
_geom_angle_atom_site_label_2
_geom_angle_atom_site_label_3
_geom_angle_site_symmetry_1
_geom_angle_site_symmetry_3
_geom_angle
N1 C2 C1 . . 124.5(2)
N1 C2 S1 . . 113.39(16)
C1 C2 S1 . . 122.07(17)
N2 C3 S1 . . 114.39(15)
N2 C3 S2 . . 124.81(15)
S1 C3 S2 . . 120.77(12)
C5 C4 S2 . . 108.72(13)
C6 C5 C5 . 2_556 119.06(12)
C6 C5 C4 . . 118.92(18)
C5 C5 C4 2_556 . 122.03(11)
C7 C6 C5 . . 121.04(19)
C7 C7 C6 2_556 . 119.89(12)
C2 N1 N2 . . 113.40(17)
C3 N2 N1 . . 111.61(17)
C3 S1 C2 . . 87.21(10)
C3 S2 C4 . . 99.19(9)

loop_
_geom_bond_atom_site_label_1
_geom_bond_atom_site_label_2
_geom_bond_site_symmetry_2
_geom_bond_distance
_geom_bond_publ_flag
C1 C2 . 1.494(3) ?
C2 N1 . 1.289(3) ?
C2 S1 . 1.729(2) ?
C3 N2 . 1.295(3) ?
C3 S1 . 1.722(2) ?
C3 S2 . 1.746(2) ?
C4 C5 . 1.504(3) ?
C4 S2 . 1.825(2) ?
C5 C6 . 1.389(3) ?
C5 C5 2_556 1.402(4) ?
C6 C7 . 1.381(3) ?
C7 C7 2_556 1.375(4) ?
N1 N2 . 1.391(2) ?

loop_
_geom_torsion_atom_site_label_1
_geom_torsion_atom_site_label_2
_geom_torsion_atom_site_label_3
_geom_torsion_atom_site_label_4
_geom_torsion_site_symmetry_1
_geom_torsion_site_symmetry_4
_geom_torsion
S2 C4 C5 C6 . . -96.64(19)
S2 C4 C5 C5 . 2_556 82.9(2)
C5 C5 C6 C7 2_556 . 1.1(3)
C4 C5 C6 C7 . . -179.31(17)
C5 C6 C7 C7 . 2_556 0.4(3)
C1 C2 N1 N2 . . 179.2(2)
S1 C2 N1 N2 . . -0.5(2)
S1 C3 N2 N1 . . 0.6(2)
S2 C3 N2 N1 . . -177.65(15)
C2 N1 N2 C3 . . -0.1(3)
N2 C3 S1 C2 . . -0.70(16)
S2 C3 S1 C2 . . 177.62(14)
N1 C2 S1 C3 . . 0.65(17)
C1 C2 S1 C3 . . -179.0(2)
N2 C3 S2 C4 . . -5.3(2)
S1 C3 S2 C4 . . 176.60(12)
C5 C4 S2 C3 . . -178.04(14)
